data_8102520
loop_
_publ_author_name
'Ling Chen'

_publ_section_title
;
 Crystal structure of
 (4-hydroxylcinnamato-O,O')-chloro-(1,10-phenanthroline-N,N')zinc(II)
 trihydrate, Zn(C9H7O3)(C10H8N2)Cl &#x00B7; 3H2O
;
_journal_issue 4
_journal_name_full 'Zeitschrift f\"ur Kristallographie - New Crystal Structures'
_journal_page_first 565
_journal_volume 224
_journal_year 2009
_chemical_formula_moiety 'C19 H15 Cl N2 O3 Zn, 3(H2 O)'
_chemical_formula_sum 'C19 H21 Cl N2 O6 Zn'
_chemical_formula_weight 474.20
_space_group_IT_number 14
_symmetry_cell_setting monoclinic
_symmetry_space_group_name_Hall '-P 2ybc'
_symmetry_space_group_name_H-M 'P 1 21/c 1'
_atom_sites_solution_hydrogens geom
_atom_sites_solution_primary direct
_atom_sites_solution_secondary difmap
_audit_creation_method SHELXL-97
_cell_angle_alpha 90.00
_cell_angle_beta 132.9460(10)
_cell_angle_gamma 90.00
_cell_formula_units_Z 4
_cell_length_a 10.2734(2)
_cell_length_b 18.2611(3)
_cell_length_c 15.0282(2)
_cell_measurement_reflns_used 1588
_cell_measurement_temperature 296(2)
_cell_measurement_theta_max 27.58
_cell_measurement_theta_min 2.16
_cell_volume 2063.75(7)
_computing_cell_refinement 'SAINT (Bruker, 2006)'
_computing_data_collection 'APEXII (Bruker, 2006)'
_computing_data_reduction SAINT
_computing_molecular_graphics 'SHELXTL (Sheldrick, 2008)'
_computing_publication_material SHELXTL
_computing_structure_refinement 'SHELXL97 (Sheldrick, 2008)'
_computing_structure_solution 'SHELXS97 (Sheldrick, 2008)'
_diffrn_ambient_temperature 296(2)
_diffrn_measured_fraction_theta_full 0.991
_diffrn_measured_fraction_theta_max 0.991
_diffrn_measurement_device_type 'Bruker APEX-II area-detector diffractometer'
_diffrn_measurement_method '\w scans'
_diffrn_radiation_monochromator graphite
_diffrn_radiation_source 'fine-focus sealed tube'
_diffrn_radiation_type MoK\a
_diffrn_radiation_wavelength 0.71073
_diffrn_reflns_av_R_equivalents 0.0699
_diffrn_reflns_av_sigmaI/netI 0.0690
_diffrn_reflns_limit_h_max 13
_diffrn_reflns_limit_h_min -13
_diffrn_reflns_limit_k_max 23
_diffrn_reflns_limit_k_min -23
_diffrn_reflns_limit_l_max 19
_diffrn_reflns_limit_l_min -19
_diffrn_reflns_number 17812
_diffrn_reflns_theta_full 27.58
_diffrn_reflns_theta_max 27.58
_diffrn_reflns_theta_min 2.16
_diffrn_standards_decay_% none
_diffrn_standards_interval_count none
_diffrn_standards_interval_time none
_diffrn_standards_number none
_exptl_absorpt_coefficient_mu 1.357
_exptl_absorpt_correction_T_max .87
_exptl_absorpt_correction_T_min .84
_exptl_absorpt_correction_type empirical
_exptl_absorpt_process_details 'SADABS (Sheldrick, 1996)'
_exptl_crystal_colour colorless
_exptl_crystal_density_diffrn 1.526
_exptl_crystal_density_method 'not measured'
_exptl_crystal_description block
_exptl_crystal_F_000 976
_exptl_crystal_size_max .15
_exptl_crystal_size_mid .11
_exptl_crystal_size_min .10
_refine_diff_density_max 0.384
_refine_diff_density_min -0.408
_refine_diff_density_rms 0.063
_refine_ls_extinction_method none
_refine_ls_goodness_of_fit_ref 1.021
_refine_ls_hydrogen_treatment mixed
_refine_ls_matrix_type full
_refine_ls_number_parameters 280
_refine_ls_number_reflns 4746
_refine_ls_number_restraints 11
_refine_ls_restrained_S_all 1.021
_refine_ls_R_factor_gt 0.0452
_refine_ls_shift/su_max 0.001
_refine_ls_shift/su_mean 0.000
_refine_ls_structure_factor_coef Fsqd
_refine_ls_weighting_details 'calc w=1/[\s^2^(Fo^2^)+(0.0447P)^2^+0.0000P] where P=(Fo^2^+2Fc^2^)/3'
_refine_ls_weighting_scheme calc
_refine_ls_wR_factor_gt 0.0964
_refine_ls_wR_factor_ref 0.1141
_reflns_number_gt 2829
_reflns_number_total 4746
_reflns_threshold_expression I>2\s(I)
_cod_data_source_file 1267-2720.cff
_cod_data_source_block Zn
_cod_depositor_comments
;
The following automatic conversions were performed:
'_symmetry_cell_setting' value 'Monoclinic' changed to 'monoclinic'
according to '/home/saulius/struct/CIF-dictionaries/cif_core.dic'
dictionary named 'cif_core.dic' version 2.4.1 from 2010-06-29.

Automatic conversion script
Id: cif_fix_enum 1555 2011-01-17 13:19:09Z saulius 
;
_cod_original_sg_symbol_H-M 'P 21/c'
_cod_database_code 8102520
_refine_ls_r_factor_ref 0.0950

loop_
_symmetry_equiv_pos_as_xyz
'x, y, z'
'-x, y+1/2, -z+1/2'
'-x, -y, -z'
'x, -y-1/2, z-1/2'

loop_
_atom_site_label
_atom_site_type_symbol
_atom_site_fract_x
_atom_site_fract_y
_atom_site_fract_z
_atom_site_U_iso_or_equiv
_atom_site_adp_type
_atom_site_occupancy
_atom_site_symmetry_multiplicity
_atom_site_calc_flag
_atom_site_refinement_flags
_atom_site_disorder_assembly
_atom_site_disorder_group
Zn1 Zn 0.29054(4) -0.15105(2) 0.60286(3) 0.04670(15) Uani 1 1 d U . .
Cl1 Cl 0.39981(12) -0.13961(6) 0.79085(8) 0.0734(3) Uani 1 1 d . . .
N1 N 0.2064(3) -0.05882(14) 0.4974(2) 0.0424(6) Uani 1 1 d . . .
N2 N 0.0167(3) -0.16394(14) 0.4851(2) 0.0416(6) Uani 1 1 d . . .
O1 O 1.2948(3) -0.44217(15) 0.7483(2) 0.0737(8) Uani 1 1 d D . .
H1 H 1.2515 -0.4828 0.7144 0.088 Uiso 1 1 d RD . .
O1W O 0.8244(4) -0.07808(19) 0.8548(3) 0.0876(9) Uani 1 1 d D . .
H1WA H 0.759(6) -0.106(3) 0.793(3) 0.131 Uiso 1 1 d D . .
H1WB H 0.752(5) -0.064(3) 0.859(5) 0.131 Uiso 1 1 d D . .
O2 O 0.3590(2) -0.24407(13) 0.56962(19) 0.0516(6) Uani 1 1 d . . .
O2W O -0.5565(5) -0.0145(3) 0.0598(5) 0.178(2) Uani 1 1 d D . .
H2WA H -0.625(10) -0.002(6) 0.070(9) 0.267 Uiso 1 1 d D . .
H2WB H -0.623(10) -0.029(6) -0.012(4) 0.267 Uiso 1 1 d D . .
O3 O 0.5542(3) -0.15601(14) 0.6458(2) 0.0563(6) Uani 1 1 d U . .
O3W O 0.1740(5) -0.3789(2) 0.4662(4) 0.1224(13) Uani 1 1 d D . .
H3WA H 0.212(10) -0.406(3) 0.525(4) 0.184 Uiso 1 1 d D . .
H3WB H 0.221(9) -0.3379(17) 0.502(5) 0.184 Uiso 1 1 d D . .
C1 C 0.8693(4) -0.37256(19) 0.6297(3) 0.0494(8) Uani 1 1 d . . .
H1A H 0.7504 -0.3865 0.5759 0.059 Uiso 1 1 calc R . .
C2 C 0.9912(4) -0.4181(2) 0.6462(3) 0.0534(9) Uani 1 1 d . . .
H2A H 0.9546 -0.4618 0.6030 0.064 Uiso 1 1 calc R . .
C3 C 1.1683(4) -0.3982(2) 0.7274(3) 0.0495(8) Uani 1 1 d . . .
C4 C 1.2206(4) -0.3333(2) 0.7887(3) 0.0589(10) Uani 1 1 d . . .
H4A H 1.3396 -0.3196 0.8423 0.071 Uiso 1 1 calc R . .
C5 C 1.0969(4) -0.2879(2) 0.7712(3) 0.0519(8) Uani 1 1 d . . .
H5A H 1.1338 -0.2441 0.8139 0.062 Uiso 1 1 calc R . .
C6 C 0.9185(4) -0.30699(18) 0.6906(3) 0.0412(7) Uani 1 1 d . . .
C7 C 0.7913(4) -0.25831(18) 0.6755(3) 0.0446(8) Uani 1 1 d . . .
H7A H 0.8353 -0.2136 0.7158 0.054 Uiso 1 1 calc R . .
C8 C 0.6204(4) -0.27099(19) 0.6106(3) 0.0488(8) Uani 1 1 d . . .
H8A H 0.5703 -0.3136 0.5645 0.059 Uiso 1 1 calc R . .
C9 C 0.5066(4) -0.2207(2) 0.6083(3) 0.0467(8) Uani 1 1 d . . .
C10 C -0.0691(4) -0.2189(2) 0.4855(3) 0.0525(8) Uani 1 1 d . . .
H10A H -0.0035 -0.2581 0.5379 0.063 Uiso 1 1 calc R . .
C11 C -0.2504(4) -0.2195(2) 0.4113(3) 0.0580(10) Uani 1 1 d . . .
H11A H -0.3071 -0.2585 0.4128 0.070 Uiso 1 1 calc R . .
C12 C -0.3454(4) -0.1616(2) 0.3353(3) 0.0587(10) Uani 1 1 d . . .
H12A H -0.4682 -0.1604 0.2849 0.070 Uiso 1 1 calc R . .
C13 C -0.2592(4) -0.1045(2) 0.3332(3) 0.0497(8) Uani 1 1 d . . .
H13A H -0.3232 -0.0649 0.2813 0.060 Uiso 1 1 calc R . .
C14 C -0.0772(3) -0.10723(18) 0.4088(2) 0.0384(7) Uani 1 1 d . . .
C15 C 0.0290(4) -0.04972(18) 0.4128(3) 0.0406(7) Uani 1 1 d . . .
C16 C -0.0459(4) 0.0096(2) 0.3359(3) 0.0545(9) Uani 1 1 d . . .
H16A H -0.1687 0.0156 0.2785 0.065 Uiso 1 1 calc R . .
C17 C 0.0609(5) 0.0599(2) 0.3441(3) 0.0630(10) Uani 1 1 d . . .
H17A H 0.0114 0.1000 0.2921 0.076 Uiso 1 1 calc R . .
C18 C 0.2409(5) 0.0503(2) 0.4295(3) 0.0613(10) Uani 1 1 d . . .
H18A H 0.3158 0.0838 0.4366 0.074 Uiso 1 1 calc R . .
C19 C 0.3092(4) -0.0094(2) 0.5044(3) 0.0549(9) Uani 1 1 d . . .
H19A H 0.4319 -0.0158 0.5624 0.066 Uiso 1 1 calc R . .

loop_
_atom_site_aniso_label
_atom_site_aniso_U_11
_atom_site_aniso_U_22
_atom_site_aniso_U_33
_atom_site_aniso_U_23
_atom_site_aniso_U_13
_atom_site_aniso_U_12
Zn1 0.0387(2) 0.0417(3) 0.0497(2) 0.00358(18) 0.02617(18) 0.00714(16)
Cl1 0.0636(6) 0.0887(9) 0.0504(5) 0.0045(5) 0.0319(5) 0.0229(5)
N1 0.0403(13) 0.0376(17) 0.0498(14) -0.0017(12) 0.0310(12) -0.0003(11)
N2 0.0417(13) 0.0402(18) 0.0428(14) -0.0002(12) 0.0288(12) 0.0010(11)
O1 0.0544(14) 0.0670(19) 0.0994(19) 0.0008(15) 0.0522(14) 0.0125(12)
O1W 0.086(2) 0.074(2) 0.084(2) -0.0121(16) 0.0505(18) -0.0180(16)
O2 0.0388(11) 0.0472(15) 0.0607(13) -0.0018(11) 0.0307(11) 0.0037(10)
O2W 0.125(3) 0.079(3) 0.137(3) 0.027(3) 0.014(3) 0.007(2)
O3 0.0514(11) 0.0438(16) 0.0738(15) 0.0017(13) 0.0426(12) 0.0066(11)
O3W 0.109(3) 0.076(3) 0.162(4) -0.020(2) 0.084(3) -0.019(2)
C1 0.0384(16) 0.047(2) 0.0535(19) -0.0031(17) 0.0275(15) 0.0011(14)
C2 0.0498(18) 0.044(2) 0.061(2) -0.0041(17) 0.0357(17) 0.0005(15)
C3 0.0451(17) 0.048(2) 0.058(2) 0.0082(17) 0.0361(16) 0.0113(15)
C4 0.0394(17) 0.064(3) 0.064(2) -0.0036(19) 0.0315(17) 0.0001(16)
C5 0.0472(18) 0.053(2) 0.0507(18) -0.0010(16) 0.0314(16) 0.0000(15)
C6 0.0409(15) 0.044(2) 0.0435(17) 0.0065(15) 0.0306(14) 0.0051(13)
C7 0.0504(17) 0.038(2) 0.0515(18) 0.0048(15) 0.0370(15) 0.0032(14)
C8 0.0492(18) 0.046(2) 0.0524(18) -0.0037(16) 0.0349(16) 0.0026(14)
C9 0.0452(18) 0.043(2) 0.0449(17) 0.0064(16) 0.0280(15) 0.0096(15)
C10 0.058(2) 0.045(2) 0.0555(19) 0.0052(17) 0.0391(17) -0.0030(15)
C11 0.058(2) 0.065(3) 0.061(2) -0.012(2) 0.0448(19) -0.0194(18)
C12 0.0428(17) 0.076(3) 0.052(2) -0.007(2) 0.0303(16) -0.0085(18)
C13 0.0416(17) 0.056(2) 0.0449(17) 0.0020(17) 0.0268(15) 0.0073(15)
C14 0.0377(15) 0.041(2) 0.0347(15) 0.0009(14) 0.0239(13) 0.0060(13)
C15 0.0453(16) 0.039(2) 0.0407(16) 0.0016(14) 0.0305(14) 0.0060(13)
C16 0.0568(19) 0.044(2) 0.058(2) 0.0092(18) 0.0378(17) 0.0106(16)
C17 0.084(3) 0.045(3) 0.067(2) 0.0120(19) 0.054(2) 0.0067(19)
C18 0.086(3) 0.042(2) 0.082(3) -0.006(2) 0.068(2) -0.0126(19)
C19 0.0511(18) 0.046(2) 0.071(2) -0.0050(19) 0.0426(18) -0.0054(16)

loop_
_atom_type_symbol
_atom_type_description
_atom_type_scat_dispersion_real
_atom_type_scat_dispersion_imag
_atom_type_scat_source
C C 0.0033 0.0016 'International Tables Vol C Tables 4.2.6.8 and 6.1.1.4'
H H 0.0000 0.0000 'International Tables Vol C Tables 4.2.6.8 and 6.1.1.4'
Cl Cl 0.1484 0.1585 'International Tables Vol C Tables 4.2.6.8 and 6.1.1.4'
N N 0.0061 0.0033 'International Tables Vol C Tables 4.2.6.8 and 6.1.1.4'
O O 0.0106 0.0060 'International Tables Vol C Tables 4.2.6.8 and 6.1.1.4'
Zn Zn 0.2839 1.4301 'International Tables Vol C Tables 4.2.6.8 and 6.1.1.4'

loop_
_geom_angle_atom_site_label_1
_geom_angle_atom_site_label_2
_geom_angle_atom_site_label_3
_geom_angle
_geom_angle_site_symmetry_1
_geom_angle_site_symmetry_3
_geom_angle_publ_flag
O2 Zn1 N1 122.04(10) . . ?
O2 Zn1 N2 101.02(9) . . ?
N1 Zn1 N2 79.76(10) . . ?
O2 Zn1 Cl1 115.56(7) . . ?
N1 Zn1 Cl1 119.00(8) . . ?
N2 Zn1 Cl1 108.09(7) . . ?
O2 Zn1 O3 60.01(8) . . ?
N1 Zn1 O3 92.55(9) . . ?
N2 Zn1 O3 151.58(9) . . ?
Cl1 Zn1 O3 99.60(7) . . ?
O2 Zn1 C9 30.23(10) . . ?
N1 Zn1 C9 109.76(10) . . ?
N2 Zn1 C9 128.64(11) . . ?
Cl1 Zn1 C9 109.61(7) . . ?
O3 Zn1 C9 29.79(9) . . ?
C19 N1 C15 118.7(3) . . ?
C19 N1 Zn1 126.7(2) . . ?
C15 N1 Zn1 114.6(2) . . ?
C10 N2 C14 119.2(3) . . ?
C10 N2 Zn1 126.5(2) . . ?
C14 N2 Zn1 114.02(19) . . ?
C3 O1 H1 110.7 . . ?
H1WA O1W H1WB 101(3) . . ?
C9 O2 Zn1 96.4(2) . . ?
H2WA O2W H2WB 106(10) . . ?
C9 O3 Zn1 83.60(18) . . ?
H3WA O3W H3WB 101(3) . . ?
C6 C1 C2 121.9(3) . . ?
C6 C1 H1A 119.0 . . ?
C2 C1 H1A 119.0 . . ?
C1 C2 C3 119.2(3) . . ?
C1 C2 H2A 120.4 . . ?
C3 C2 H2A 120.4 . . ?
C4 C3 O1 118.6(3) . . ?
C4 C3 C2 120.0(3) . . ?
O1 C3 C2 121.4(3) . . ?
C3 C4 C5 120.2(3) . . ?
C3 C4 H4A 119.9 . . ?
C5 C4 H4A 119.9 . . ?
C4 C5 C6 120.8(3) . . ?
C4 C5 H5A 119.6 . . ?
C6 C5 H5A 119.6 . . ?
C1 C6 C5 117.8(3) . . ?
C1 C6 C7 122.7(3) . . ?
C5 C6 C7 119.5(3) . . ?
C8 C7 C6 127.1(3) . . ?
C8 C7 H7A 116.5 . . ?
C6 C7 H7A 116.5 . . ?
C7 C8 C9 122.9(3) . . ?
C7 C8 H8A 118.6 . . ?
C9 C8 H8A 118.6 . . ?
O3 C9 O2 119.9(3) . . ?
O3 C9 C8 121.2(3) . . ?
O2 C9 C8 118.8(3) . . ?
O3 C9 Zn1 66.61(16) . . ?
O2 C9 Zn1 53.35(15) . . ?
C8 C9 Zn1 171.7(3) . . ?
N2 C10 C11 122.4(3) . . ?
N2 C10 H10A 118.8 . . ?
C11 C10 H10A 118.8 . . ?
C12 C11 C10 118.4(3) . . ?
C12 C11 H11A 120.8 . . ?
C10 C11 H11A 120.8 . . ?
C11 C12 C13 120.0(3) . . ?
C11 C12 H12A 120.0 . . ?
C13 C12 H12A 120.0 . . ?
C14 C13 C12 119.0(3) . . ?
C14 C13 H13A 120.5 . . ?
C12 C13 H13A 120.5 . . ?
N2 C14 C13 120.9(3) . . ?
N2 C14 C15 115.4(2) . . ?
C13 C14 C15 123.7(3) . . ?
N1 C15 C16 120.9(3) . . ?
N1 C15 C14 115.9(3) . . ?
C16 C15 C14 123.2(3) . . ?
C17 C16 C15 119.8(3) . . ?
C17 C16 H16A 120.1 . . ?
C15 C16 H16A 120.1 . . ?
C18 C17 C16 119.2(3) . . ?
C18 C17 H17A 120.4 . . ?
C16 C17 H17A 120.4 . . ?
C17 C18 C19 118.9(3) . . ?
C17 C18 H18A 120.6 . . ?
C19 C18 H18A 120.6 . . ?
N1 C19 C18 122.5(3) . . ?
N1 C19 H19A 118.7 . . ?
C18 C19 H19A 118.7 . . ?

loop_
_geom_bond_atom_site_label_1
_geom_bond_atom_site_label_2
_geom_bond_distance
_geom_bond_site_symmetry_2
_geom_bond_publ_flag
Zn1 O2 2.027(2) . ?
Zn1 N1 2.057(3) . ?
Zn1 N2 2.078(2) . ?
Zn1 Cl1 2.2279(10) . ?
Zn1 O3 2.319(2) . ?
Zn1 C9 2.511(3) . ?
N1 C19 1.338(4) . ?
N1 C15 1.344(3) . ?
N2 C10 1.338(4) . ?
N2 C14 1.346(4) . ?
O1 C3 1.370(4) . ?
O1 H1 0.8371 . ?
O1W H1WA 0.85(4) . ?
O1W H1WB 0.83(7) . ?
O2 C9 1.272(4) . ?
O2W H2WA 0.85(14) . ?
O2W H2WB 0.84(5) . ?
O3 C9 1.255(4) . ?
O3W H3WA 0.84(5) . ?
O3W H3WB 0.85(2) . ?
C1 C6 1.377(4) . ?
C1 C2 1.379(4) . ?
C1 H1A 0.9300 . ?
C2 C3 1.381(4) . ?
C2 H2A 0.9300 . ?
C3 C4 1.366(5) . ?
C4 C5 1.384(5) . ?
C4 H4A 0.9300 . ?
C5 C6 1.387(4) . ?
C5 H5A 0.9300 . ?
C6 C7 1.464(4) . ?
C7 C8 1.325(4) . ?
C7 H7A 0.9300 . ?
C8 C9 1.468(4) . ?
C8 H8A 0.9300 . ?
C10 C11 1.372(4) . ?
C10 H10A 0.9300 . ?
C11 C12 1.362(5) . ?
C11 H11A 0.9300 . ?
C12 C13 1.382(5) . ?
C12 H12A 0.9300 . ?
C13 C14 1.376(4) . ?
C13 H13A 0.9300 . ?
C14 C15 1.486(4) . ?
C15 C16 1.376(4) . ?
C16 C17 1.370(5) . ?
C16 H16A 0.9300 . ?
C17 C18 1.365(5) . ?
C17 H17A 0.9300 . ?
C18 C19 1.368(5) . ?
C18 H18A 0.9300 . ?
C19 H19A 0.9300 . ?

loop_
_geom_hbond_atom_site_label_D
_geom_hbond_atom_site_label_H
_geom_hbond_atom_site_label_A
_geom_hbond_distance_DH
_geom_hbond_distance_HA
_geom_hbond_distance_DA
_geom_hbond_angle_DHA
_geom_hbond_site_symmetry_A
O1 H1 O1W 0.84 1.90 2.734(4) 174.5 2_746
O1W H1WA O3 0.85(4) 1.95(3) 2.778(4) 163(5) .
O3W H3WA O2W 0.84(5) 2.52(8) 2.851(7) 105(6) 4_656
O3W H3WB O2 0.85(2) 2.00(5) 2.839(4) 166(7) .

loop_
_geom_torsion_atom_site_label_1
_geom_torsion_atom_site_label_2
_geom_torsion_atom_site_label_3
_geom_torsion_atom_site_label_4
_geom_torsion
_geom_torsion_site_symmetry_1
_geom_torsion_site_symmetry_2
_geom_torsion_site_symmetry_3
_geom_torsion_site_symmetry_4
_geom_torsion_publ_flag
O2 Zn1 N1 C19 -79.8(3) . . . . ?
N2 Zn1 N1 C19 -176.5(3) . . . . ?
Cl1 Zn1 N1 C19 78.4(3) . . . . ?
O3 Zn1 N1 C19 -24.1(3) . . . . ?
C9 Zn1 N1 C19 -49.0(3) . . . . ?
O2 Zn1 N1 C15 99.3(2) . . . . ?
N2 Zn1 N1 C15 2.6(2) . . . . ?
Cl1 Zn1 N1 C15 -102.5(2) . . . . ?
O3 Zn1 N1 C15 155.1(2) . . . . ?
C9 Zn1 N1 C15 130.1(2) . . . . ?
O2 Zn1 N2 C10 59.4(3) . . . . ?
N1 Zn1 N2 C10 -179.6(3) . . . . ?
Cl1 Zn1 N2 C10 -62.3(3) . . . . ?
O3 Zn1 N2 C10 104.2(3) . . . . ?
C9 Zn1 N2 C10 73.2(3) . . . . ?
O2 Zn1 N2 C14 -125.8(2) . . . . ?
N1 Zn1 N2 C14 -4.88(19) . . . . ?
Cl1 Zn1 N2 C14 112.45(19) . . . . ?
O3 Zn1 N2 C14 -81.1(3) . . . . ?
C9 Zn1 N2 C14 -112.1(2) . . . . ?
N1 Zn1 O2 C9 73.6(2) . . . . ?
N2 Zn1 O2 C9 158.35(18) . . . . ?
Cl1 Zn1 O2 C9 -85.30(19) . . . . ?
O3 Zn1 O2 C9 1.11(18) . . . . ?
O2 Zn1 O3 C9 -1.13(18) . . . . ?
N1 Zn1 O3 C9 -127.10(19) . . . . ?
N2 Zn1 O3 C9 -54.1(3) . . . . ?
Cl1 Zn1 O3 C9 112.92(18) . . . . ?
C6 C1 C2 C3 1.1(5) . . . . ?
C1 C2 C3 C4 -1.3(5) . . . . ?
C1 C2 C3 O1 179.0(3) . . . . ?
O1 C3 C4 C5 -179.1(3) . . . . ?
C2 C3 C4 C5 1.1(5) . . . . ?
C3 C4 C5 C6 -0.7(5) . . . . ?
C2 C1 C6 C5 -0.6(5) . . . . ?
C2 C1 C6 C7 -179.2(3) . . . . ?
C4 C5 C6 C1 0.4(5) . . . . ?
C4 C5 C6 C7 179.1(3) . . . . ?
C1 C6 C7 C8 4.5(5) . . . . ?
C5 C6 C7 C8 -174.0(3) . . . . ?
C6 C7 C8 C9 175.5(3) . . . . ?
Zn1 O3 C9 O2 1.8(3) . . . . ?
Zn1 O3 C9 C8 -176.8(3) . . . . ?
Zn1 O2 C9 O3 -2.1(3) . . . . ?
Zn1 O2 C9 C8 176.6(2) . . . . ?
C7 C8 C9 O3 15.9(5) . . . . ?
C7 C8 C9 O2 -162.8(3) . . . . ?
O2 Zn1 C9 O3 178.1(3) . . . . ?
N1 Zn1 C9 O3 57.8(2) . . . . ?
N2 Zn1 C9 O3 150.44(18) . . . . ?
Cl1 Zn1 C9 O3 -74.58(19) . . . . ?
N1 Zn1 C9 O2 -120.21(18) . . . . ?
N2 Zn1 C9 O2 -27.6(2) . . . . ?
Cl1 Zn1 C9 O2 107.36(17) . . . . ?
O3 Zn1 C9 O2 -178.1(3) . . . . ?
C14 N2 C10 C11 -0.6(5) . . . . ?
Zn1 N2 C10 C11 173.9(2) . . . . ?
N2 C10 C11 C12 -0.4(5) . . . . ?
C10 C11 C12 C13 0.8(5) . . . . ?
C11 C12 C13 C14 -0.2(5) . . . . ?
C10 N2 C14 C13 1.2(4) . . . . ?
Zn1 N2 C14 C13 -174.0(2) . . . . ?
C10 N2 C14 C15 -178.6(3) . . . . ?
Zn1 N2 C14 C15 6.2(3) . . . . ?
C12 C13 C14 N2 -0.8(5) . . . . ?
C12 C13 C14 C15 179.0(3) . . . . ?
C19 N1 C15 C16 -0.8(4) . . . . ?
Zn1 N1 C15 C16 180.0(2) . . . . ?
C19 N1 C15 C14 179.1(3) . . . . ?
Zn1 N1 C15 C14 -0.1(3) . . . . ?
N2 C14 C15 N1 -4.1(4) . . . . ?
C13 C14 C15 N1 176.0(3) . . . . ?
N2 C14 C15 C16 175.8(3) . . . . ?
C13 C14 C15 C16 -4.0(5) . . . . ?
N1 C15 C16 C17 0.8(5) . . . . ?
C14 C15 C16 C17 -179.1(3) . . . . ?
C15 C16 C17 C18 -0.4(5) . . . . ?
C16 C17 C18 C19 0.1(5) . . . . ?
C15 N1 C19 C18 0.5(5) . . . . ?
Zn1 N1 C19 C18 179.6(3) . . . . ?
C17 C18 C19 N1 -0.1(5) . . . . ?
